data_7120535
loop_
_publ_author_name
'Zhang, Yixin'
'Tong, Peng'
'Yang, Dawei'
'Li, Jianzhe'
'Wang, Baomin'
'Qu, Jingping'

_publ_section_title
;
 Migratory Insertion and Hydrogenation of a Bridging Azide in
 Thiolate-Bridged Dicobalt Reaction Platform
;
_journal_name_full 'Chem. Commun.'
_journal_paper_doi 10.1039/C7CC05092E
_journal_year 2017
_chemical_formula_sum 'C49.5 H61 B Cl Co2 I O S2'
_chemical_formula_weight 1027.12
_space_group_crystal_system triclinic
_space_group_IT_number 2
_space_group_name_Hall '-P 1'
_space_group_name_H-M_alt 'P -1'
_symmetry_space_group_name_Hall '-P 1'
_symmetry_space_group_name_H-M 'P -1'
_atom_sites_solution_hydrogens geom
_audit_creation_method SHELXL-2014/7
_audit_update_record
;
2017-06-14 deposited with the CCDC.
2017-08-10 downloaded from the CCDC.
;
_cell_angle_alpha 83.6460(10)
_cell_angle_beta 80.2610(10)
_cell_angle_gamma 86.086(2)
_cell_formula_units_Z 4
_cell_length_a 8.8838(2)
_cell_length_b 21.8060(6)
_cell_length_c 25.6046(6)
_cell_measurement_reflns_used 9919
_cell_measurement_temperature 298(2)
_cell_measurement_theta_max 26.11
_cell_measurement_theta_min 2.33
_cell_volume 4852.4(2)
_computing_cell_refinement 'Bruker SMART'
_computing_data_collection 'Bruker SMART'
_computing_data_reduction 'Bruker SAINT'
_computing_molecular_graphics 'Bruker SHELXTL'
_computing_publication_material 'Bruker SHELXTL'
_computing_structure_refinement 'Bruker SHELXTL'
_computing_structure_solution 'Bruker SHELXTL'
_diffrn_ambient_temperature 298(2)
_diffrn_measured_fraction_theta_full 0.999
_diffrn_measured_fraction_theta_max 0.999
_diffrn_measurement_device_type 'CCD area detector'
_diffrn_measurement_method 'phi and omega scans'
_diffrn_radiation_type MoK\a
_diffrn_radiation_wavelength 0.71073
_diffrn_reflns_av_R_equivalents 0.0333
_diffrn_reflns_av_unetI/netI 0.0387
_diffrn_reflns_Laue_measured_fraction_full 0.999
_diffrn_reflns_Laue_measured_fraction_max 0.999
_diffrn_reflns_limit_h_max 10
_diffrn_reflns_limit_h_min -10
_diffrn_reflns_limit_k_max 25
_diffrn_reflns_limit_k_min -25
_diffrn_reflns_limit_l_max 30
_diffrn_reflns_limit_l_min -30
_diffrn_reflns_number 51619
_diffrn_reflns_point_group_measured_fraction_full 0.999
_diffrn_reflns_point_group_measured_fraction_max 0.999
_diffrn_reflns_theta_full 25.000
_diffrn_reflns_theta_max 25.000
_diffrn_reflns_theta_min 1.956
_exptl_absorpt_coefficient_mu 1.495
_exptl_absorpt_correction_type empirical
_exptl_absorpt_process_details SADABS
_exptl_crystal_colour black
_exptl_crystal_density_diffrn 1.406
_exptl_crystal_description block
_exptl_crystal_F_000 2108
_exptl_crystal_size_max 0.350
_exptl_crystal_size_mid 0.270
_exptl_crystal_size_min 0.220
_exptl_transmission_factor_max 0.7456
_exptl_transmission_factor_min 0.5426
_refine_diff_density_max 0.969
_refine_diff_density_min -0.731
_refine_diff_density_rms 0.066
_refine_ls_extinction_method none
_refine_ls_goodness_of_fit_ref 1.015
_refine_ls_hydrogen_treatment 'riding mode'
_refine_ls_matrix_type full
_refine_ls_number_parameters 992
_refine_ls_number_reflns 17097
_refine_ls_number_restraints 128
_refine_ls_restrained_S_all 1.016
_refine_ls_R_factor_all 0.0701
_refine_ls_R_factor_gt 0.0504
_refine_ls_shift/su_max 0.001
_refine_ls_shift/su_mean 0.000
_refine_ls_structure_factor_coef Fsqd
_refine_ls_weighting_details 'w=1/[\s^2^(Fo^2^)+(0.0498P)^2^+8.3153P] where P=(Fo^2^+2Fc^2^)/3'
_refine_ls_weighting_scheme calc
_refine_ls_wR_factor_gt 0.1226
_refine_ls_wR_factor_ref 0.1297
_reflns_Friedel_coverage 0.000
_reflns_number_gt 12932
_reflns_number_total 17097
_reflns_threshold_expression 'I > 2\s(I)'
_cod_data_source_file c7cc05092e2.cif
_cod_data_source_block 1_CCDC1
_cod_original_formula_sum 'C49.50 H61 B Cl Co2 I O S2'
_cod_database_code 7120535
_shelx_shelxl_version_number 2014/7
_shelx_space_group_comment
;
The symmetry employed for this shelxl refinement is uniquely defined
by the following loop, which should always be used as a source of
symmetry information in preference to the above space-group names.
They are only intended as comments.
;
_shelx_estimated_absorpt_t_min 0.623
_shelx_estimated_absorpt_t_max 0.734

loop_
_space_group_symop_operation_xyz
'x, y, z'
'-x, -y, -z'

loop_
_atom_site_label
_atom_site_type_symbol
_atom_site_fract_x
_atom_site_fract_y
_atom_site_fract_z
_atom_site_U_iso_or_equiv
_atom_site_adp_type
_atom_site_occupancy
_atom_site_site_symmetry_order
_atom_site_calc_flag
_atom_site_refinement_flags_posn
_atom_site_refinement_flags_adp
_atom_site_refinement_flags_occupancy
_atom_site_disorder_assembly
_atom_site_disorder_group
Co1 Co 1.19669(6) 0.57493(3) 0.31945(2) 0.04093(14) Uani 1 1 d . . . . .
Co2 Co 1.18003(7) 0.53695(3) 0.19515(2) 0.04704(16) Uani 1 1 d . . . . .
Co4 Co 0.78330(6) 0.92035(3) 0.30769(2) 0.04053(14) Uani 1 1 d . . . . .
Co3 Co 0.77376(6) 0.96180(3) 0.17651(2) 0.04336(15) Uani 1 1 d . . . . .
S1 S 1.27817(13) 0.61023(5) 0.23357(4) 0.0487(3) Uani 1 1 d . . . . .
S2 S 1.16503(12) 0.49006(5) 0.27943(4) 0.0463(3) Uani 1 1 d . . . . .
S4 S 0.69599(12) 0.88510(5) 0.23951(4) 0.0461(3) Uani 1 1 d . . . . .
S3 S 0.79900(12) 1.00645(5) 0.24945(4) 0.0441(2) Uani 1 1 d . . . . .
C1 C 1.3981(4) 0.54458(16) 0.34856(14) 0.0588(12) Uani 1 1 d G . . . .
C2 C 1.2696(4) 0.52149(15) 0.38580(14) 0.0594(12) Uani 1 1 d G . . . .
C3 C 1.1741(4) 0.57362(16) 0.40353(13) 0.0553(12) Uani 1 1 d G . . . .
C4 C 1.2624(4) 0.62744(14) 0.37483(13) 0.0568(12) Uani 1 1 d G . . . .
C5 C 1.3821(4) 0.61094(15) 0.34324(13) 0.0559(12) Uani 1 1 d G . . . .
C6 C 1.5300(6) 0.5044(3) 0.3238(3) 0.091(2) Uani 1 1 d . . . . .
H6A H 1.5097 0.4617 0.3342 0.136 Uiso 1 1 calc R U . . .
H6B H 1.5422 0.5122 0.2857 0.136 Uiso 1 1 calc R U . . .
H6C H 1.6220 0.5137 0.3356 0.136 Uiso 1 1 calc R U . . .
C7 C 1.2446(8) 0.4567(3) 0.4061(2) 0.0873(18) Uani 1 1 d . . . . .
H7A H 1.1498 0.4542 0.4304 0.131 Uiso 1 1 calc R U . . .
H7B H 1.2406 0.4331 0.3768 0.131 Uiso 1 1 calc R U . . .
H7C H 1.3270 0.4403 0.4242 0.131 Uiso 1 1 calc R U . . .
C8 C 1.0409(6) 0.5734(3) 0.4460(2) 0.0843(18) Uani 1 1 d . . . . .
H8A H 0.9996 0.6150 0.4490 0.126 Uiso 1 1 calc R U . . .
H8B H 0.9646 0.5487 0.4376 0.126 Uiso 1 1 calc R U . . .
H8C H 1.0713 0.5566 0.4791 0.126 Uiso 1 1 calc R U . . .
C9 C 1.2040(7) 0.6938(3) 0.3863(2) 0.0782(16) Uani 1 1 d . . . . .
H9A H 1.1112 0.6922 0.4118 0.117 Uiso 1 1 calc R U . . .
H9B H 1.2800 0.7132 0.4005 0.117 Uiso 1 1 calc R U . . .
H9C H 1.1845 0.7172 0.3539 0.117 Uiso 1 1 calc R U . . .
C10 C 1.5046(6) 0.6510(3) 0.3128(2) 0.0836(18) Uani 1 1 d . . . . .
H10A H 1.5806 0.6261 0.2922 0.125 Uiso 1 1 calc R U . . .
H10B H 1.4603 0.6819 0.2894 0.125 Uiso 1 1 calc R U . . .
H10C H 1.5512 0.6708 0.3372 0.125 Uiso 1 1 calc R U . . .
C11 C 1.3866(4) 0.4979(2) 0.15739(16) 0.0685(15) Uani 1 1 d G . . . .
C12 C 1.2715(4) 0.45513(16) 0.16185(14) 0.0547(11) Uani 1 1 d G . . . .
C13 C 1.1564(4) 0.48256(17) 0.13363(14) 0.0577(12) Uani 1 1 d G . . . .
C14 C 1.2003(5) 0.54223(17) 0.11173(14) 0.0764(17) Uani 1 1 d G . . . .
C15 C 1.3426(5) 0.55176(18) 0.12641(16) 0.084(2) Uani 1 1 d G . . . .
C16 C 1.5316(6) 0.4837(4) 0.1806(3) 0.122(3) Uani 1 1 d . . . . .
H16A H 1.5935 0.5190 0.1730 0.183 Uiso 1 1 calc R U . . .
H16B H 1.5066 0.4741 0.2184 0.183 Uiso 1 1 calc R U . . .
H16C H 1.5870 0.4491 0.1651 0.183 Uiso 1 1 calc R U . . .
C17 C 1.2811(7) 0.3897(3) 0.1852(2) 0.0823(17) Uani 1 1 d . . . . .
H17A H 1.1882 0.3705 0.1835 0.123 Uiso 1 1 calc R U . . .
H17B H 1.3660 0.3681 0.1654 0.123 Uiso 1 1 calc R U . . .
H17C H 1.2953 0.3883 0.2216 0.123 Uiso 1 1 calc R U . . .
C18 C 1.0200(7) 0.4517(3) 0.1236(3) 0.092(2) Uani 1 1 d . . . . .
H18A H 1.0150 0.4115 0.1431 0.138 Uiso 1 1 calc R U . . .
H18B H 0.9288 0.4761 0.1352 0.138 Uiso 1 1 calc R U . . .
H18C H 1.0286 0.4478 0.0863 0.138 Uiso 1 1 calc R U . . .
C19 C 1.1188(11) 0.5845(3) 0.0742(2) 0.139(4) Uani 1 1 d . . . . .
H19A H 1.1708 0.6223 0.0650 0.208 Uiso 1 1 calc R U . . .
H19B H 1.1175 0.5649 0.0425 0.208 Uiso 1 1 calc R U . . .
H19C H 1.0157 0.5933 0.0910 0.208 Uiso 1 1 calc R U . . .
C20 C 1.4391(11) 0.6065(4) 0.1067(3) 0.162(5) Uani 1 1 d . . . . .
H20A H 1.5302 0.6021 0.1226 0.243 Uiso 1 1 calc R U . . .
H20B H 1.4664 0.6086 0.0687 0.243 Uiso 1 1 calc R U . . .
H20C H 1.3820 0.6437 0.1163 0.243 Uiso 1 1 calc R U . . .
C21 C 1.1911(8) 0.6865(3) 0.2159(3) 0.101(2) Uani 1 1 d . . . . .
H21A H 1.1358 0.6827 0.1869 0.121 Uiso 1 1 calc R U . . .
H21B H 1.1158 0.6967 0.2462 0.121 Uiso 1 1 calc R U . . .
C22 C 1.2789(10) 0.7350(4) 0.2014(5) 0.194(6) Uani 1 1 d . . . . .
H22A H 1.2159 0.7713 0.1935 0.291 Uiso 1 1 calc R U . . .
H22B H 1.3318 0.7413 0.2300 0.291 Uiso 1 1 calc R U . . .
H22C H 1.3520 0.7273 0.1704 0.291 Uiso 1 1 calc R U . . .
C23 C 0.9759(6) 0.4614(3) 0.3067(2) 0.0710(15) Uani 1 1 d . . . . .
H23A H 0.9757 0.4445 0.3434 0.085 Uiso 1 1 calc R U . . .
H23B H 0.9010 0.4959 0.3068 0.085 Uiso 1 1 calc R U . . .
C24 C 0.9293(8) 0.4140(3) 0.2772(3) 0.097(2) Uani 1 1 d . . . . .
H24A H 0.8296 0.4012 0.2935 0.145 Uiso 1 1 calc R U . . .
H24B H 0.9265 0.4307 0.2410 0.145 Uiso 1 1 calc R U . . .
H24C H 1.0013 0.3791 0.2776 0.145 Uiso 1 1 calc R U . . .
C31 C 0.8972(2) 0.27162(14) 0.42544(11) 0.0433(10) Uani 1 1 d G . . . .
C32 C 0.9847(3) 0.28105(15) 0.37511(9) 0.0554(12) Uani 1 1 d G . . . .
H32A H 0.9405 0.2791 0.3449 0.067 Uiso 1 1 calc R U . . .
C33 C 1.1383(3) 0.29338(16) 0.36988(11) 0.0710(15) Uani 1 1 d G . . . .
H33A H 1.1969 0.2997 0.3362 0.085 Uiso 1 1 calc R U . . .
C34 C 1.2043(2) 0.29629(15) 0.41498(15) 0.0698(15) Uani 1 1 d G . . . .
H34A H 1.3071 0.3045 0.4115 0.084 Uiso 1 1 calc R U . . .
C35 C 1.1168(3) 0.28686(15) 0.46531(12) 0.0663(14) Uani 1 1 d G . . . .
H35A H 1.1610 0.2888 0.4955 0.080 Uiso 1 1 calc R U . . .
C36 C 0.9632(3) 0.27453(15) 0.47055(9) 0.0554(12) Uani 1 1 d G . . . .
H36A H 0.9046 0.2682 0.5042 0.067 Uiso 1 1 calc R U . . .
C41 C 0.6183(3) 0.31387(12) 0.47202(11) 0.0465(10) Uani 1 1 d G . . . .
C42 C 0.4949(3) 0.30040(12) 0.51198(12) 0.0558(12) Uani 1 1 d G . . . .
H42A H 0.4600 0.2606 0.5184 0.067 Uiso 1 1 calc R U . . .
C43 C 0.4238(3) 0.34644(18) 0.54235(11) 0.0723(15) Uani 1 1 d G . . . .
H43A H 0.3412 0.3374 0.5691 0.087 Uiso 1 1 calc R U . . .
C44 C 0.4759(4) 0.40595(15) 0.53275(14) 0.0837(19) Uani 1 1 d G . . . .
H44A H 0.4283 0.4368 0.5531 0.100 Uiso 1 1 calc R U . . .
C45 C 0.5993(4) 0.41942(11) 0.49279(16) 0.0821(17) Uani 1 1 d G . . . .
H45A H 0.6342 0.4592 0.4864 0.098 Uiso 1 1 calc R U . . .
C46 C 0.6705(3) 0.37338(14) 0.46243(13) 0.0656(13) Uani 1 1 d G . . . .
H46A H 0.7530 0.3824 0.4357 0.079 Uiso 1 1 calc R U . . .
C51 C 0.6712(3) 0.18771(10) 0.46471(11) 0.0413(9) Uani 1 1 d G . . . .
C52 C 0.7825(2) 0.14893(12) 0.48527(12) 0.0509(11) Uani 1 1 d G . . . .
H52A H 0.8813 0.1620 0.4824 0.061 Uiso 1 1 calc R U . . .
C53 C 0.7460(3) 0.09066(12) 0.51013(12) 0.0585(12) Uani 1 1 d G . . . .
H53A H 0.8204 0.0647 0.5239 0.070 Uiso 1 1 calc R U . . .
C54 C 0.5982(3) 0.07117(10) 0.51443(11) 0.0572(12) Uani 1 1 d G . . . .
H54A H 0.5738 0.0322 0.5311 0.069 Uiso 1 1 calc R U . . .
C55 C 0.4870(3) 0.10995(13) 0.49387(12) 0.0567(12) Uani 1 1 d G . . . .
H55A H 0.3882 0.0969 0.4967 0.068 Uiso 1 1 calc R U . . .
C56 C 0.5235(2) 0.16822(12) 0.46901(11) 0.0494(11) Uani 1 1 d G . . . .
H56A H 0.4491 0.1942 0.4553 0.059 Uiso 1 1 calc R U . . .
C61 C 0.6525(3) 0.26470(14) 0.37429(9) 0.0465(10) Uani 1 1 d G . . . .
C62 C 0.6753(4) 0.21329(12) 0.34575(13) 0.0773(16) Uani 1 1 d G . . . .
H62A H 0.7189 0.1767 0.3602 0.093 Uiso 1 1 calc R U . . .
C63 C 0.6330(5) 0.21661(17) 0.29563(13) 0.102(2) Uani 1 1 d G . . . .
H63A H 0.6482 0.1822 0.2765 0.122 Uiso 1 1 calc R U . . .
C64 C 0.5679(5) 0.2713(2) 0.27405(10) 0.088(2) Uani 1 1 d G . . . .
H64A H 0.5395 0.2736 0.2405 0.106 Uiso 1 1 calc R U . . .
C65 C 0.5451(4) 0.32275(16) 0.30259(13) 0.0758(16) Uani 1 1 d G . . . .
H65A H 0.5015 0.3594 0.2882 0.091 Uiso 1 1 calc R U . . .
C66 C 0.5874(4) 0.31943(12) 0.35271(12) 0.0565(12) Uani 1 1 d G . . . .
H66A H 0.5721 0.3538 0.3718 0.068 Uiso 1 1 calc R U . . .
C81 C 0.5750(4) 0.94072(15) 0.35554(13) 0.0534(11) Uani 1 1 d G . . . .
C82 C 0.6139(4) 0.87691(15) 0.36450(14) 0.0574(12) Uani 1 1 d G . . . .
C83 C 0.7544(4) 0.87049(16) 0.38394(14) 0.0621(13) Uani 1 1 d G . . . .
C84 C 0.8023(4) 0.93023(18) 0.38700(13) 0.0687(15) Uani 1 1 d G . . . .
C85 C 0.6915(4) 0.97363(15) 0.36948(13) 0.0608(13) Uani 1 1 d G . . . .
C86 C 0.4310(6) 0.9678(3) 0.3385(2) 0.094(2) Uani 1 1 d . . . . .
H86A H 0.3719 0.9353 0.3314 0.141 Uiso 1 1 calc R U . . .
H86B H 0.3732 0.9899 0.3663 0.141 Uiso 1 1 calc R U . . .
H86C H 0.4548 0.9956 0.3068 0.141 Uiso 1 1 calc R U . . .
C87 C 0.5108(7) 0.8259(3) 0.3619(3) 0.097(2) Uani 1 1 d . . . . .
H87A H 0.4228 0.8427 0.3471 0.145 Uiso 1 1 calc R U . . .
H87B H 0.5651 0.7960 0.3399 0.145 Uiso 1 1 calc R U . . .
H87C H 0.4786 0.8063 0.3971 0.145 Uiso 1 1 calc R U . . .
C88 C 0.8305(8) 0.8099(3) 0.4022(3) 0.114(3) Uani 1 1 d . . . . .
H88A H 0.7740 0.7765 0.3954 0.170 Uiso 1 1 calc R U . . .
H88B H 0.9331 0.8066 0.3831 0.170 Uiso 1 1 calc R U . . .
H88C H 0.8331 0.8081 0.4396 0.170 Uiso 1 1 calc R U . . .
C89 C 0.9395(8) 0.9456(5) 0.4089(3) 0.135(3) Uani 1 1 d . . . . .
H89A H 0.9456 0.9897 0.4062 0.202 Uiso 1 1 calc R U . . .
H89B H 0.9307 0.9292 0.4456 0.202 Uiso 1 1 calc R U . . .
H89C H 1.0301 0.9279 0.3889 0.202 Uiso 1 1 calc R U . . .
C90 C 0.6874(10) 1.0423(3) 0.3708(2) 0.117(3) Uani 1 1 d . . . . .
H90A H 0.6000 1.0609 0.3565 0.175 Uiso 1 1 calc R U . . .
H90B H 0.6808 1.0517 0.4069 0.175 Uiso 1 1 calc R U . . .
H90C H 0.7789 1.0584 0.3498 0.175 Uiso 1 1 calc R U . . .
C71 C 0.7327(4) 0.95441(17) 0.09894(13) 0.0582(12) Uani 1 1 d G . . . .
C72 C 0.5954(4) 0.94673(17) 0.13573(14) 0.0627(14) Uani 1 1 d G . . . .
C73 C 0.5614(4) 1.00157(19) 0.16138(13) 0.0653(15) Uani 1 1 d G . . . .
C74 C 0.6775(4) 1.04306(16) 0.14044(14) 0.0639(13) Uani 1 1 d G . . . .
C75 C 0.7835(4) 1.01396(17) 0.10183(13) 0.0588(12) Uani 1 1 d G . . . .
C76 C 0.8041(7) 0.9089(3) 0.0608(2) 0.0861(18) Uani 1 1 d . . . . .
H76A H 0.7473 0.8721 0.0673 0.129 Uiso 1 1 calc R U . . .
H76B H 0.8027 0.9268 0.0249 0.129 Uiso 1 1 calc R U . . .
H76C H 0.9078 0.8986 0.0658 0.129 Uiso 1 1 calc R U . . .
C77 C 0.4951(7) 0.8922(3) 0.1416(3) 0.101(2) Uani 1 1 d . . . . .
H77A H 0.4089 0.8976 0.1691 0.151 Uiso 1 1 calc R U . . .
H77B H 0.4599 0.8893 0.1085 0.151 Uiso 1 1 calc R U . . .
H77C H 0.5530 0.8549 0.1508 0.151 Uiso 1 1 calc R U . . .
C78 C 0.4215(6) 1.0155(4) 0.2006(2) 0.114(3) Uani 1 1 d . . . . .
H78A H 0.3608 0.9798 0.2084 0.171 Uiso 1 1 calc R U . . .
H78B H 0.4511 1.0259 0.2327 0.171 Uiso 1 1 calc R U . . .
H78C H 0.3628 1.0496 0.1857 0.171 Uiso 1 1 calc R U . . .
C79 C 0.6764(9) 1.1091(3) 0.1507(3) 0.107(2) Uani 1 1 d . . . . .
H79A H 0.7684 1.1270 0.1319 0.160 Uiso 1 1 calc R U . . .
H79B H 0.5894 1.1313 0.1387 0.160 Uiso 1 1 calc R U . . .
H79C H 0.6706 1.1116 0.1882 0.160 Uiso 1 1 calc R U . . .
C80 C 0.9189(7) 1.0432(3) 0.0667(2) 0.093(2) Uani 1 1 d . . . . .
H80A H 0.9722 1.0137 0.0441 0.139 Uiso 1 1 calc R U . . .
H80B H 0.8841 1.0784 0.0452 0.139 Uiso 1 1 calc R U . . .
H80C H 0.9865 1.0560 0.0885 0.139 Uiso 1 1 calc R U . . .
C91 C 0.7964(7) 0.8155(3) 0.2162(3) 0.099(2) Uani 1 1 d . . . . .
H91A H 0.7919 0.8158 0.1786 0.118 Uiso 1 1 calc R U . . .
H91B H 0.9032 0.8168 0.2197 0.118 Uiso 1 1 calc R U . . .
C92 C 0.7428(10) 0.7613(3) 0.2418(4) 0.163(4) Uani 1 1 d . . . . .
H92A H 0.8029 0.7274 0.2267 0.244 Uiso 1 1 calc R U . . .
H92B H 0.7496 0.7597 0.2789 0.244 Uiso 1 1 calc R U . . .
H92C H 0.6380 0.7586 0.2377 0.244 Uiso 1 1 calc R U . . .
C93 C 0.9878(6) 1.0377(3) 0.2431(3) 0.0779(16) Uani 1 1 d . . . . .
H93A H 1.0025 1.0472 0.2779 0.094 Uiso 1 1 calc R U . . .
H93B H 1.0644 1.0058 0.2321 0.094 Uiso 1 1 calc R U . . .
C94 C 1.0133(10) 1.0895(4) 0.2080(5) 0.166(4) Uani 1 1 d . . . . .
H94A H 1.1149 1.1023 0.2075 0.249 Uiso 1 1 calc R U . . .
H94B H 1.0025 1.0805 0.1730 0.249 Uiso 1 1 calc R U . . .
H94C H 0.9405 1.1221 0.2189 0.249 Uiso 1 1 calc R U . . .
C101 C 1.1792(4) 1.25474(17) 0.00206(13) 0.0666(14) Uani 1 1 d G . . . .
C102 C 1.0397(5) 1.22720(19) 0.00899(19) 0.0922(19) Uani 1 1 d G . . . .
H10D H 0.9976 1.2091 0.0424 0.111 Uiso 1 1 calc R U . . .
C103 C 0.9631(4) 1.2268(2) -0.0340(3) 0.129(3) Uani 1 1 d G . . . .
H10E H 0.8697 1.2084 -0.0294 0.155 Uiso 1 1 calc R U . . .
C104 C 1.0260(7) 1.2539(3) -0.0839(2) 0.147(4) Uani 1 1 d G . . . .
H10F H 0.9747 1.2536 -0.1127 0.176 Uiso 1 1 calc R U . . .
C105 C 1.1655(7) 1.2814(2) -0.09086(13) 0.128(3) Uani 1 1 d G . . . .
H10G H 1.2076 1.2995 -0.1243 0.153 Uiso 1 1 calc R U . . .
C106 C 1.2421(5) 1.28184(19) -0.04786(16) 0.0871(18) Uani 1 1 d G . . . .
H10H H 1.3355 1.3003 -0.0525 0.104 Uiso 1 1 calc R U . . .
C121 C 1.3912(4) 1.31122(13) 0.04700(14) 0.0619(13) Uani 1 1 d G . . . .
C122 C 1.3293(4) 1.36975(17) 0.03284(14) 0.0757(17) Uani 1 1 d G . . . .
H12A H 1.2333 1.3742 0.0226 0.091 Uiso 1 1 calc R U . . .
C123 C 1.4109(6) 1.42161(12) 0.03404(15) 0.097(2) Uani 1 1 d G . . . .
H12B H 1.3695 1.4608 0.0246 0.116 Uiso 1 1 calc R U . . .
C124 C 1.5544(6) 1.41492(19) 0.04940(16) 0.108(3) Uani 1 1 d G . . . .
H12C H 1.6090 1.4496 0.0502 0.130 Uiso 1 1 calc R U . . .
C125 C 1.6163(4) 1.3564(2) 0.06355(17) 0.107(2) Uani 1 1 d G . . . .
H12D H 1.7123 1.3519 0.0738 0.128 Uiso 1 1 calc R U . . .
C126 C 1.5347(4) 1.30453(17) 0.06235(16) 0.0821(17) Uani 1 1 d G . . . .
H12E H 1.5761 1.2654 0.0718 0.099 Uiso 1 1 calc R U . . .
C131 C 1.3841(4) 1.18418(12) 0.04242(13) 0.0610(13) Uani 1 1 d G . . . .
C132 C 1.5169(4) 1.18314(16) 0.00493(14) 0.0749(15) Uani 1 1 d G . . . .
H13A H 1.5547 1.2199 -0.0127 0.090 Uiso 1 1 calc R U . . .
C133 C 1.5933(4) 1.1271(2) -0.00620(16) 0.094(2) Uani 1 1 d G . . . .
H13B H 1.6822 1.1264 -0.0313 0.113 Uiso 1 1 calc R U . . .
C134 C 1.5369(5) 1.07215(16) 0.02015(19) 0.103(3) Uani 1 1 d G . . . .
H13C H 1.5880 1.0347 0.0127 0.124 Uiso 1 1 calc R U . . .
C135 C 1.4040(6) 1.07320(12) 0.05763(17) 0.095(2) Uani 1 1 d G . . . .
H13D H 1.3663 1.0364 0.0753 0.114 Uiso 1 1 calc R U . . .
C136 C 1.3277(4) 1.12921(17) 0.06877(13) 0.0731(16) Uani 1 1 d G . . . .
H13E H 1.2388 1.1299 0.0938 0.088 Uiso 1 1 calc R U . . .
B1 B 0.7093(5) 0.2592(2) 0.43387(19) 0.0420(11) Uani 1 1 d . . . . .
B2 B 1.2813(7) 1.2504(2) 0.0508(2) 0.0559(13) Uani 1 1 d . . . . .
C111 C 1.1798(5) 1.25053(18) 0.11180(12) 0.0715(15) Uani 1 1 d G . . . .
C112 C 1.2515(5) 1.22865(19) 0.15492(17) 0.105(2) Uani 1 1 d G . . . .
H11A H 1.3516 1.2122 0.1492 0.126 Uiso 1 1 calc R U . . .
C113 C 1.1735(8) 1.2313(2) 0.20654(13) 0.144(4) Uani 1 1 d G . . . .
H11B H 1.2215 1.2167 0.2354 0.173 Uiso 1 1 calc R U . . .
C114 C 1.0239(8) 1.2559(2) 0.21504(15) 0.161(5) Uani 1 1 d G . . . .
H11C H 0.9717 1.2577 0.2496 0.193 Uiso 1 1 calc R U . . .
C115 C 0.9522(5) 1.2778(2) 0.1719(2) 0.140(4) Uani 1 1 d G . . . .
H11D H 0.8521 1.2942 0.1776 0.168 Uiso 1 1 calc R U . . .
C116 C 1.0302(5) 1.27508(19) 0.12029(18) 0.099(2) Uani 1 1 d G . . . .
H11E H 0.9822 1.2897 0.0914 0.119 Uiso 1 1 calc R U . . .
I1 I 0.8950(2) 0.58328(8) 0.20687(8) 0.0547(4) Uani 0.449(2) 1 d . U P A 1
C25 C 1.0101(19) 0.6096(7) 0.3262(5) 0.061(3) Uani 0.449(2) 1 d . U P A 1
O1 O 0.893(2) 0.6350(11) 0.3372(8) 0.109(8) Uani 0.449(2) 1 d . U P A 1
I1' I 0.92399(17) 0.62447(8) 0.32337(6) 0.0677(3) Uani 0.551(2) 1 d . U P A 2
C25' C 0.9936(15) 0.5647(5) 0.1984(4) 0.064(2) Uani 0.551(2) 1 d . U P A 2
O1' O 0.878(2) 0.5811(9) 0.1935(7) 0.093(8) Uani 0.551(2) 1 d . U P A 2
I2 I 1.06808(14) 0.87725(5) 0.28284(4) 0.0657(3) Uani 0.7213(18) 1 d . U P B 1
C95 C 0.9661(9) 0.9384(4) 0.1577(2) 0.0545(17) Uani 0.7213(18) 1 d . U P B 1
O2 O 1.0892(11) 0.9253(5) 0.1396(4) 0.090(3) Uani 0.7213(18) 1 d . U P B 1
I2' I 1.0538(3) 0.91227(12) 0.15906(9) 0.0633(6) Uani 0.2787(18) 1 d . U P B 2
C95' C 0.961(2) 0.8932(10) 0.3004(8) 0.065(5) Uani 0.2787(18) 1 d . U P B 2
O2' O 1.073(4) 0.8828(16) 0.2996(11) 0.094(10) Uani 0.2787(18) 1 d . U P B 2
Cl1 Cl 1.1990(7) 1.12251(18) 0.32493(15) 0.165(2) Uani 0.657(7) 1 d D U P C 1
Cl2 Cl 1.1591(7) 1.0693(2) 0.4349(2) 0.0790(10) Uani 0.657(7) 1 d D U P C 1
C201 C 1.196(3) 1.1398(6) 0.3922(4) 0.115(6) Uani 0.657(7) 1 d D U P C 1
Cl1' Cl 1.3097(7) 1.1475(3) 0.3459(3) 0.115(3) Uani 0.343(7) 1 d . U P C 2
Cl2' Cl 1.164(2) 1.0818(8) 0.4233(8) 0.182(6) Uani 0.343(7) 1 d . U P C 2
C202 C 1.147(6) 1.1395(15) 0.3934(12) 0.099(8) Uani 0.343(7) 1 d . U P C 2

loop_
_atom_site_aniso_label
_atom_site_aniso_U_11
_atom_site_aniso_U_22
_atom_site_aniso_U_33
_atom_site_aniso_U_23
_atom_site_aniso_U_13
_atom_site_aniso_U_12
Co1 0.0365(3) 0.0431(3) 0.0422(3) -0.0091(2) -0.0011(2) -0.0008(2)
Co2 0.0525(3) 0.0458(4) 0.0410(3) -0.0097(3) 0.0025(3) -0.0058(3)
Co4 0.0424(3) 0.0413(3) 0.0391(3) -0.0031(2) -0.0104(2) -0.0032(2)
Co3 0.0352(3) 0.0594(4) 0.0348(3) -0.0082(3) -0.0032(2) 0.0014(3)
S1 0.0518(6) 0.0424(6) 0.0493(6) -0.0063(5) 0.0032(5) -0.0087(5)
S2 0.0483(6) 0.0424(6) 0.0468(6) -0.0074(5) 0.0004(5) -0.0074(5)
S4 0.0448(6) 0.0458(6) 0.0504(6) -0.0136(5) -0.0094(5) -0.0038(5)
S3 0.0487(6) 0.0432(6) 0.0402(5) -0.0048(5) -0.0047(5) -0.0058(5)
C1 0.046(3) 0.071(3) 0.062(3) -0.019(3) -0.017(2) 0.010(2)
C2 0.065(3) 0.059(3) 0.057(3) -0.001(2) -0.021(2) -0.001(2)
C3 0.053(3) 0.072(3) 0.042(2) -0.009(2) -0.008(2) -0.006(2)
C4 0.064(3) 0.059(3) 0.053(3) -0.018(2) -0.018(2) -0.004(2)
C5 0.043(2) 0.072(3) 0.056(3) -0.018(2) -0.008(2) -0.005(2)
C6 0.065(3) 0.111(5) 0.101(5) -0.040(4) -0.024(3) 0.032(3)
C7 0.116(5) 0.065(4) 0.084(4) 0.008(3) -0.035(4) -0.003(3)
C8 0.077(4) 0.124(5) 0.047(3) -0.011(3) 0.007(3) -0.007(4)
C9 0.091(4) 0.073(4) 0.077(4) -0.036(3) -0.017(3) 0.005(3)
C10 0.059(3) 0.104(5) 0.090(4) -0.010(4) -0.009(3) -0.031(3)
C11 0.056(3) 0.082(4) 0.067(3) -0.037(3) 0.014(2) -0.012(3)
C12 0.058(3) 0.053(3) 0.052(3) -0.017(2) -0.001(2) 0.002(2)
C13 0.070(3) 0.057(3) 0.048(3) -0.023(2) -0.007(2) 0.002(2)
C14 0.118(5) 0.060(4) 0.045(3) -0.014(3) 0.005(3) 0.012(3)
C15 0.113(5) 0.071(4) 0.058(3) -0.030(3) 0.043(3) -0.034(4)
C16 0.051(3) 0.199(9) 0.128(6) -0.096(6) 0.000(4) -0.005(4)
C17 0.099(4) 0.064(4) 0.083(4) -0.024(3) -0.011(3) 0.014(3)
C18 0.082(4) 0.117(5) 0.090(4) -0.049(4) -0.026(3) -0.001(4)
C19 0.240(10) 0.104(6) 0.053(4) 0.000(4) -0.003(5) 0.066(6)
C20 0.231(10) 0.126(7) 0.107(6) -0.052(5) 0.101(6) -0.110(7)
C21 0.090(4) 0.062(4) 0.142(6) 0.033(4) -0.021(4) -0.009(3)
C22 0.132(8) 0.059(5) 0.378(18) 0.043(8) -0.045(9) -0.013(5)
C23 0.065(3) 0.072(4) 0.076(4) -0.006(3) -0.001(3) -0.026(3)
C24 0.099(5) 0.089(5) 0.100(5) 0.001(4) -0.003(4) -0.043(4)
C31 0.043(2) 0.034(2) 0.052(2) -0.0017(19) -0.0075(19) 0.0001(18)
C32 0.050(3) 0.053(3) 0.058(3) 0.008(2) -0.002(2) -0.003(2)
C33 0.054(3) 0.071(4) 0.076(4) 0.014(3) 0.010(3) -0.004(3)
C34 0.042(3) 0.047(3) 0.116(5) 0.003(3) -0.008(3) -0.007(2)
C35 0.054(3) 0.060(3) 0.089(4) -0.005(3) -0.023(3) -0.009(2)
C36 0.050(3) 0.055(3) 0.063(3) -0.009(2) -0.012(2) -0.008(2)
C41 0.048(2) 0.045(3) 0.049(2) -0.005(2) -0.017(2) 0.0031(19)
C42 0.052(3) 0.060(3) 0.056(3) -0.018(2) -0.008(2) 0.008(2)
C43 0.073(3) 0.083(4) 0.063(3) -0.028(3) -0.011(3) 0.017(3)
C44 0.093(4) 0.087(5) 0.082(4) -0.042(4) -0.040(4) 0.038(4)
C45 0.091(4) 0.050(3) 0.114(5) -0.022(3) -0.038(4) 0.006(3)
C46 0.066(3) 0.049(3) 0.082(4) -0.011(3) -0.013(3) 0.002(2)
C51 0.043(2) 0.044(2) 0.038(2) -0.0086(18) -0.0063(17) -0.0004(18)
C52 0.046(2) 0.048(3) 0.059(3) 0.003(2) -0.016(2) -0.005(2)
C53 0.071(3) 0.049(3) 0.056(3) 0.007(2) -0.018(2) -0.002(2)
C54 0.080(3) 0.047(3) 0.043(2) 0.002(2) -0.006(2) -0.015(2)
C55 0.055(3) 0.059(3) 0.058(3) -0.016(2) -0.002(2) -0.018(2)
C56 0.043(2) 0.053(3) 0.052(3) -0.008(2) -0.009(2) -0.003(2)
C61 0.042(2) 0.051(3) 0.045(2) 0.001(2) -0.0050(18) -0.0077(19)
C62 0.115(5) 0.068(4) 0.054(3) -0.013(3) -0.024(3) 0.004(3)
C63 0.158(7) 0.096(5) 0.059(4) -0.018(3) -0.035(4) -0.010(5)
C64 0.094(4) 0.129(6) 0.045(3) 0.007(4) -0.020(3) -0.029(4)
C65 0.069(3) 0.092(4) 0.064(3) 0.019(3) -0.024(3) -0.005(3)
C66 0.053(3) 0.056(3) 0.059(3) 0.009(2) -0.012(2) -0.007(2)
C81 0.056(3) 0.063(3) 0.038(2) -0.004(2) -0.003(2) 0.006(2)
C82 0.061(3) 0.060(3) 0.049(3) 0.001(2) -0.002(2) -0.014(2)
C83 0.067(3) 0.065(3) 0.046(3) 0.019(2) -0.004(2) 0.002(3)
C84 0.074(3) 0.105(5) 0.031(2) 0.002(3) -0.015(2) -0.028(3)
C85 0.098(4) 0.051(3) 0.033(2) -0.008(2) -0.002(2) -0.012(3)
C86 0.076(4) 0.146(6) 0.051(3) -0.009(3) -0.004(3) 0.039(4)
C87 0.098(5) 0.096(5) 0.096(5) -0.017(4) 0.012(4) -0.052(4)
C88 0.114(5) 0.104(5) 0.097(5) 0.052(4) -0.002(4) 0.031(4)
C89 0.105(5) 0.252(11) 0.065(4) -0.026(5) -0.035(4) -0.067(6)
C90 0.208(9) 0.064(4) 0.069(4) -0.027(3) 0.022(5) -0.017(5)
C71 0.057(3) 0.080(4) 0.039(2) -0.009(2) -0.015(2) 0.007(3)
C72 0.047(3) 0.095(4) 0.047(3) 0.003(3) -0.017(2) -0.006(3)
C73 0.045(3) 0.108(4) 0.038(2) -0.001(3) -0.007(2) 0.018(3)
C74 0.072(3) 0.070(4) 0.049(3) -0.003(2) -0.019(2) 0.019(3)
C75 0.060(3) 0.076(4) 0.037(2) 0.004(2) -0.006(2) -0.002(3)
C76 0.098(4) 0.108(5) 0.058(3) -0.027(3) -0.023(3) 0.011(4)
C77 0.081(4) 0.144(6) 0.086(4) 0.009(4) -0.040(4) -0.042(4)
C78 0.062(4) 0.211(9) 0.055(3) -0.002(4) -0.001(3) 0.053(4)
C79 0.147(7) 0.077(5) 0.098(5) -0.008(4) -0.041(5) 0.031(4)
C80 0.091(4) 0.119(6) 0.061(3) 0.017(3) -0.001(3) -0.020(4)
C91 0.084(4) 0.067(4) 0.152(7) -0.055(4) -0.016(4) 0.003(3)
C92 0.149(8) 0.051(4) 0.255(12) 0.004(6) 0.045(8) 0.005(5)
C93 0.072(4) 0.067(4) 0.099(4) -0.013(3) -0.012(3) -0.030(3)
C94 0.109(6) 0.108(7) 0.273(13) 0.008(8) -0.011(7) -0.041(5)
C101 0.079(4) 0.050(3) 0.070(3) -0.010(3) -0.011(3) 0.010(3)
C102 0.080(4) 0.081(4) 0.125(6) -0.035(4) -0.028(4) 0.005(3)
C103 0.103(6) 0.117(7) 0.185(9) -0.064(7) -0.053(7) 0.026(5)
C104 0.181(10) 0.113(7) 0.180(10) -0.068(7) -0.127(9) 0.075(7)
C105 0.201(10) 0.101(6) 0.087(5) -0.006(4) -0.057(6) 0.030(6)
C106 0.115(5) 0.087(4) 0.058(3) 0.002(3) -0.022(3) 0.010(4)
C121 0.082(4) 0.050(3) 0.048(3) -0.008(2) 0.010(2) -0.005(3)
C122 0.108(4) 0.043(3) 0.063(3) -0.007(2) 0.025(3) -0.004(3)
C123 0.148(7) 0.059(4) 0.066(4) -0.013(3) 0.036(4) -0.010(4)
C124 0.159(7) 0.078(5) 0.077(4) -0.030(4) 0.040(5) -0.050(5)
C125 0.106(5) 0.118(6) 0.099(5) -0.031(5) 0.002(4) -0.042(5)
C126 0.083(4) 0.072(4) 0.093(4) -0.018(3) -0.010(3) -0.015(3)
C131 0.082(4) 0.049(3) 0.057(3) -0.009(2) -0.027(3) -0.002(3)
C132 0.080(4) 0.063(4) 0.084(4) -0.024(3) -0.012(3) 0.008(3)
C133 0.096(5) 0.097(5) 0.101(5) -0.044(4) -0.038(4) 0.023(4)
C134 0.141(6) 0.066(4) 0.130(6) -0.046(4) -0.095(5) 0.039(4)
C135 0.152(7) 0.055(4) 0.098(5) -0.009(3) -0.080(5) 0.002(4)
C136 0.116(5) 0.045(3) 0.068(3) -0.006(3) -0.042(3) -0.005(3)
B1 0.038(2) 0.041(3) 0.046(3) -0.003(2) -0.008(2) 0.000(2)
B2 0.070(4) 0.043(3) 0.052(3) -0.003(2) -0.001(3) -0.006(3)
C111 0.102(4) 0.047(3) 0.061(3) -0.008(2) 0.008(3) -0.023(3)
C112 0.189(8) 0.077(4) 0.050(3) -0.001(3) -0.012(4) -0.046(5)
C113 0.272(13) 0.100(6) 0.061(5) -0.007(4) -0.001(6) -0.079(7)
C114 0.270(13) 0.119(7) 0.079(5) -0.048(5) 0.074(7) -0.104(8)
C115 0.158(8) 0.121(7) 0.125(7) -0.056(6) 0.072(6) -0.059(6)
C116 0.109(5) 0.081(4) 0.094(5) -0.025(4) 0.039(4) -0.025(4)
I1 0.0547(7) 0.0571(6) 0.0516(8) -0.0109(5) -0.0070(5) 0.0062(5)
C25 0.051(8) 0.090(9) 0.045(6) -0.017(6) -0.012(6) 0.002(7)
O1 0.088(13) 0.135(14) 0.105(14) -0.024(10) -0.024(9) 0.031(9)
I1' 0.0433(6) 0.0935(7) 0.0669(6) -0.0253(5) -0.0066(5) 0.0137(5)
C25' 0.065(7) 0.080(7) 0.047(5) -0.016(5) -0.005(5) 0.002(6)
O1' 0.084(10) 0.127(11) 0.068(11) -0.025(7) -0.007(6) 0.014(7)
I2 0.0459(4) 0.0860(5) 0.0645(5) -0.0075(4) -0.0129(3) 0.0107(3)
C95 0.043(4) 0.076(5) 0.042(4) 0.000(3) -0.008(3) 0.009(4)
O2 0.051(5) 0.144(8) 0.066(6) 0.003(5) 0.001(4) 0.006(4)
I2' 0.0395(10) 0.0888(13) 0.0598(12) -0.0143(10) -0.0036(8) 0.0091(9)
C95' 0.043(10) 0.091(13) 0.057(10) -0.002(10) -0.004(9) -0.002(11)
O2' 0.052(12) 0.154(17) 0.084(17) -0.047(13) 0.003(12) -0.044(11)
Cl1 0.293(6) 0.111(3) 0.113(3) 0.001(2) -0.105(3) -0.010(3)
Cl2 0.089(2) 0.0587(16) 0.088(2) 0.0070(14) -0.0226(16) 0.0009(14)
C201 0.163(17) 0.079(8) 0.104(8) 0.015(7) -0.044(9) -0.011(9)
Cl1' 0.104(4) 0.092(4) 0.138(6) -0.004(4) 0.001(4) 0.009(3)
Cl2' 0.161(10) 0.181(13) 0.192(13) -0.018(10) -0.008(9) 0.021(10)
C202 0.131(18) 0.066(11) 0.101(11) -0.004(10) -0.027(10) -0.007(10)

loop_
_atom_type_symbol
_atom_type_description
_atom_type_scat_dispersion_real
_atom_type_scat_dispersion_imag
_atom_type_scat_source
C C 0.0033 0.0016 'International Tables Vol C Tables 4.2.6.8 and 6.1.1.4'
H H 0.0000 0.0000 'International Tables Vol C Tables 4.2.6.8 and 6.1.1.4'
B B 0.0013 0.0007 'International Tables Vol C Tables 4.2.6.8 and 6.1.1.4'
O O 0.0106 0.0060 'International Tables Vol C Tables 4.2.6.8 and 6.1.1.4'
S S 0.1246 0.1234 'International Tables Vol C Tables 4.2.6.8 and 6.1.1.4'
Co Co 0.3494 0.9721 'International Tables Vol C Tables 4.2.6.8 and 6.1.1.4'
I I -0.4742 1.8119 'International Tables Vol C Tables 4.2.6.8 and 6.1.1.4'
Cl Cl 0.1484 0.1585 'International Tables Vol C Tables 4.2.6.8 and 6.1.1.4'

loop_
_geom_angle_atom_site_label_1
_geom_angle_atom_site_label_2
_geom_angle_atom_site_label_3
_geom_angle
C25 Co1 C5 124.8(4)
C25 Co1 C1 152.7(4)
C5 Co1 C1 40.33(7)
C25 Co1 C4 93.0(4)
C5 Co1 C4 35.67(7)
C1 Co1 C4 63.59(11)
C25 Co1 C2 119.4(4)
C5 Co1 C2 67.32(11)
C1 Co1 C2 39.94(7)
C4 Co1 C2 65.93(11)
C25 Co1 C3 86.2(4)
C5 Co1 C3 67.25(11)
C1 Co1 C3 67.01(11)
C4 Co1 C3 41.84(7)
C2 Co1 C3 39.63(7)
C25 Co1 S1 98.4(4)
C5 Co1 S1 91.15(10)
C1 Co1 S1 103.96(10)
C4 Co1 S1 114.00(10)
C2 Co1 S1 142.26(10)
C3 Co1 S1 155.81(10)
C25 Co1 S2 100.9(4)
C5 Co1 S2 134.29(10)
C1 Co1 S2 98.23(10)
C4 Co1 S2 158.46(10)
C2 Co1 S2 92.80(10)
C3 Co1 S2 122.32(10)
S1 Co1 S2 80.33(4)
C5 Co1 I1' 127.10(10)
C1 Co1 I1' 156.17(10)
C4 Co1 I1' 96.06(10)
C2 Co1 I1' 122.24(10)
C3 Co1 I1' 89.66(10)
S1 Co1 I1' 95.49(5)
S2 Co1 I1' 98.50(5)
C25' Co2 C15 122.4(4)
C25' Co2 C11 154.2(3)
C15 Co2 C11 39.47(8)
C25' Co2 C14 89.2(3)
C15 Co2 C14 39.37(8)
C11 Co2 C14 65.93(12)
C25' Co2 C12 125.0(4)
C15 Co2 C12 65.88(12)
C11 Co2 C12 39.19(8)
C14 Co2 C12 65.60(11)
C25' Co2 C13 90.8(4)
C15 Co2 C13 65.78(12)
C11 Co2 C13 65.65(11)
C14 Co2 C13 39.06(8)
C12 Co2 C13 38.98(7)
C25' Co2 S1 100.7(4)
C15 Co2 S1 90.90(11)
C11 Co2 S1 98.05(10)
C14 Co2 S1 120.08(12)
C12 Co2 S1 134.22(10)
C13 Co2 S1 156.59(11)
C25' Co2 S2 98.6(3)
C15 Co2 S2 139.03(15)
C11 Co2 S2 101.92(13)
C14 Co2 S2 156.56(11)
C12 Co2 S2 92.13(10)
C13 Co2 S2 118.28(11)
S1 Co2 S2 80.31(4)
C15 Co2 I1 125.08(15)
C11 Co2 I1 158.41(12)
C14 Co2 I1 93.09(13)
C12 Co2 I1 128.74(11)
C13 Co2 I1 95.11(11)
S1 Co2 I1 97.01(6)
S2 Co2 I1 95.79(6)
C95' Co4 C85 121.6(7)
C95' Co4 C81 151.2(7)
C85 Co4 C81 39.53(7)
C95' Co4 C84 87.0(7)
C85 Co4 C84 39.40(7)
C81 Co4 C84 66.11(11)
C95' Co4 C82 120.9(7)
C85 Co4 C82 66.10(11)
C81 Co4 C82 39.41(7)
C84 Co4 C82 65.85(11)
C95' Co4 C83 86.8(7)
C85 Co4 C83 65.94(11)
C81 Co4 C83 65.94(11)
C84 Co4 C83 39.16(7)
C82 Co4 C83 39.16(7)
C95' Co4 S4 102.7(7)
C85 Co4 S4 135.69(11)
C81 Co4 S4 99.49(10)
C84 Co4 S4 158.08(10)
C82 Co4 S4 92.45(10)
C83 Co4 S4 120.84(11)
C95' Co4 S3 101.8(7)
C85 Co4 S3 90.06(10)
C81 Co4 S3 99.84(9)
C84 Co4 S3 117.37(11)
C82 Co4 S3 137.12(10)
C83 Co4 S3 155.23(11)
S4 Co4 S3 80.24(4)
C85 Co4 I2 128.03(11)
C81 Co4 I2 158.32(9)
C84 Co4 I2 94.31(11)
C82 Co4 I2 125.35(10)
C83 Co4 I2 93.14(10)
S4 Co4 I2 96.19(4)
S3 Co4 I2 97.50(4)
C95 Co3 C73 153.6(2)
C95 Co3 C72 125.1(2)
C73 Co3 C72 39.44(7)
C95 Co3 C74 121.4(3)
C73 Co3 C74 39.37(7)
C72 Co3 C74 66.08(11)
C95 Co3 C71 90.2(2)
C73 Co3 C71 66.09(11)
C72 Co3 C71 39.38(7)
C74 Co3 C71 66.03(11)
C95 Co3 C75 88.3(2)
C73 Co3 C75 66.05(11)
C72 Co3 C75 66.04(11)
C74 Co3 C75 39.35(7)
C71 Co3 C75 39.33(7)
C95 Co3 S3 97.9(2)
C73 Co3 S3 100.83(10)
C72 Co3 S3 136.99(11)
C74 Co3 S3 93.14(10)
C71 Co3 S3 158.78(11)
C75 Co3 S3 120.97(11)
C95 Co3 S4 101.1(2)
C73 Co3 S4 100.24(11)
C72 Co3 S4 90.23(10)
C74 Co3 S4 137.49(11)
C71 Co3 S4 117.17(11)
C75 Co3 S4 155.37(10)
S3 Co3 S4 80.58(4)
C73 Co3 I2' 159.89(10)
C72 Co3 I2' 125.86(12)
C74 Co3 I2' 130.13(12)
C71 Co3 I2' 94.24(11)
C75 Co3 I2' 96.34(11)
S3 Co3 I2' 96.62(6)
S4 Co3 I2' 92.37(6)
C21 S1 Co2 110.7(2)
C21 S1 Co1 111.9(3)
Co2 S1 Co1 97.71(5)
C23 S2 Co1 108.58(18)
C23 S2 Co2 113.16(19)
Co1 S2 Co2 97.26(5)
C91 S4 Co3 105.4(3)
C91 S4 Co4 114.7(2)
Co3 S4 Co4 97.84(5)
C93 S3 Co3 111.4(2)
C93 S3 Co4 109.9(2)
Co3 S3 Co4 97.60(5)
C5 C1 C2 108.0
C5 C1 C6 127.6(4)
C2 C1 C6 124.2(4)
C5 C1 Co1 69.34(12)
C2 C1 Co1 71.08(12)
C6 C1 Co1 128.7(3)
C1 C2 C3 108.0
C1 C2 C7 126.7(4)
C3 C2 C7 125.1(4)
C1 C2 Co1 68.98(12)
C3 C2 Co1 70.39(12)
C7 C2 Co1 129.9(3)
C2 C3 C8 127.8(4)
C2 C3 C4 102.2
C8 C3 C4 129.1(4)
C2 C3 Co1 69.99(12)
C8 C3 Co1 132.6(3)
C4 C3 Co1 68.03(12)
C5 C4 C3 113.1
C5 C4 C9 127.7(3)
C3 C4 C9 119.1(3)
C5 C4 Co1 71.44(12)
C3 C4 Co1 70.13(12)
C9 C4 Co1 127.2(3)
C4 C5 C1 108.5
C4 C5 C10 127.8(3)
C1 C5 C10 122.9(3)
C4 C5 Co1 72.89(12)
C1 C5 Co1 70.33(13)
C10 C5 Co1 131.0(3)
C12 C11 C15 108.0
C12 C11 C16 123.2(5)
C15 C11 C16 128.7(5)
C12 C11 Co2 71.13(13)
C15 C11 Co2 70.00(13)
C16 C11 Co2 126.7(3)
C11 C12 C13 108.0
C11 C12 C17 125.6(4)
C13 C12 C17 125.8(4)
C11 C12 Co2 69.68(13)
C13 C12 Co2 70.67(13)
C17 C12 Co2 131.9(3)
C14 C13 C12 108.0
C14 C13 C18 125.5(4)
C12 C13 C18 126.2(4)
C14 C13 Co2 69.87(13)
C12 C13 Co2 70.36(13)
C18 C13 Co2 130.2(3)
C13 C14 C15 108.0
C13 C14 C19 125.3(5)
C15 C14 C19 126.3(5)
C13 C14 Co2 71.06(13)
C15 C14 Co2 69.76(13)
C19 C14 Co2 130.2(3)
C14 C15 C11 108.0
C14 C15 C20 125.6(6)
C11 C15 C20 126.0(6)
C14 C15 Co2 70.87(13)
C11 C15 Co2 70.54(13)
C20 C15 Co2 129.8(3)
C22 C21 S1 120.0(6)
C24 C23 S2 113.9(4)
C32 C31 C36 120.0
C32 C31 B1 121.8(2)
C36 C31 B1 118.1(2)
C33 C32 C31 120.0
C32 C33 C34 120.0
C35 C34 C33 120.0
C34 C35 C36 120.0
C35 C36 C31 120.0
C42 C41 C46 120.0
C42 C41 B1 121.8(2)
C46 C41 B1 118.2(2)
C43 C42 C41 120.0
C42 C43 C44 120.0
C43 C44 C45 120.0
C44 C45 C46 120.0
C45 C46 C41 120.0
C52 C51 C56 120.0
C52 C51 B1 122.0(2)
C56 C51 B1 118.0(2)
C51 C52 C53 120.0
C54 C53 C52 120.0
C53 C54 C55 120.0
C56 C55 C54 120.0
C55 C56 C51 120.0
C62 C61 C66 120.0
C62 C61 B1 118.4(2)
C66 C61 B1 121.6(2)
C63 C62 C61 120.0
C64 C63 C62 120.0
C63 C64 C65 120.0
C66 C65 C64 120.0
C65 C66 C61 120.0
C85 C81 C82 108.0
C85 C81 C86 126.3(4)
C82 C81 C86 125.6(4)
C85 C81 Co4 70.20(12)
C82 C81 Co4 70.87(13)
C86 C81 Co4 128.1(3)
C83 C82 C81 108.0
C83 C82 C87 126.3(4)
C81 C82 C87 125.1(4)
C83 C82 Co4 70.71(12)
C81 C82 Co4 69.72(12)
C87 C82 Co4 132.3(3)
C84 C83 C82 108.0
C84 C83 C88 126.9(4)
C82 C83 C88 124.9(4)
C84 C83 Co4 70.04(12)
C82 C83 Co4 70.13(12)
C88 C83 Co4 129.2(3)
C83 C84 C85 108.0
C83 C84 C89 126.5(5)
C85 C84 C89 125.3(5)
C83 C84 Co4 70.80(12)
C85 C84 Co4 69.78(12)
C89 C84 Co4 128.6(3)
C84 C85 C81 108.0
C84 C85 C90 126.5(4)
C81 C85 C90 125.1(4)
C84 C85 Co4 70.82(12)
C81 C85 Co4 70.27(12)
C90 C85 Co4 129.4(3)
C75 C71 C72 108.0
C75 C71 C76 126.4(4)
C72 C71 C76 125.4(4)
C75 C71 Co3 70.38(13)
C72 C71 Co3 70.20(12)
C76 C71 Co3 128.5(3)
C71 C72 C73 108.0
C71 C72 C77 125.2(4)
C73 C72 C77 126.5(4)
C71 C72 Co3 70.42(12)
C73 C72 Co3 70.25(12)
C77 C72 Co3 130.0(3)
C74 C73 C72 108.0
C74 C73 C78 125.6(4)
C72 C73 C78 126.3(4)
C74 C73 Co3 70.40(13)
C72 C73 Co3 70.32(13)
C78 C73 Co3 128.4(3)
C73 C74 C75 108.0
C73 C74 C79 126.0(4)
C75 C74 C79 125.4(4)
C73 C74 Co3 70.23(12)
C75 C74 Co3 70.43(12)
C79 C74 Co3 132.0(3)
C74 C75 C71 108.0
C74 C75 C80 126.0(4)
C71 C75 C80 125.9(4)
C74 C75 Co3 70.22(12)
C71 C75 Co3 70.28(13)
C80 C75 Co3 128.9(3)
C92 C91 S4 115.7(6)
C94 C93 S3 115.7(5)
C102 C101 C106 120.0
C102 C101 B2 121.3(3)
C106 C101 B2 118.4(3)
C101 C102 C103 120.0
C102 C103 C104 120.0
C105 C104 C103 120.0
C104 C105 C106 120.0
C105 C106 C101 120.0
C122 C121 C126 120.0
C122 C121 B2 118.3(3)
C126 C121 B2 121.4(3)
C121 C122 C123 120.0
C124 C123 C122 120.0
C123 C124 C125 120.0
C126 C125 C124 120.0
C125 C126 C121 120.0
C132 C131 C136 120.0
C132 C131 B2 120.0(3)
C136 C131 B2 119.6(3)
C133 C132 C131 120.0
C134 C133 C132 120.0
C133 C134 C135 120.0
C136 C135 C134 120.0
C135 C136 C131 120.0
C61 B1 C31 109.4(3)
C61 B1 C51 108.0(3)
C31 B1 C51 111.5(3)
C61 B1 C41 111.6(3)
C31 B1 C41 106.4(3)
C51 B1 C41 109.9(3)
C101 B2 C131 101.8(3)
C101 B2 C111 115.1(4)
C131 B2 C111 112.2(4)
C101 B2 C121 113.0(4)
C131 B2 C121 112.6(4)
C111 B2 C121 102.5(3)
C112 C111 C116 120.0
C112 C111 B2 118.2(3)
C116 C111 B2 121.6(3)
C113 C112 C111 120.0
C112 C113 C114 120.0
C115 C114 C113 120.0
C114 C115 C116 120.0
C115 C116 C111 120.0
O1 C25 Co1 170.1(15)
O1' C25' Co2 170.5(14)
O2 C95 Co3 172.2(8)
O2' C95' Co4 170(3)
Cl1 C201 Cl2 107.2(7)
Cl2' C202 Cl1' 107(3)

loop_
_geom_bond_atom_site_label_1
_geom_bond_atom_site_label_2
_geom_bond_distance
Co1 C25 1.764(17)
Co1 C5 2.079(3)
Co1 C1 2.092(3)
Co1 C4 2.096(3)
Co1 C2 2.120(3)
Co1 C3 2.125(3)
Co1 S1 2.2617(12)
Co1 S2 2.2678(12)
Co1 I1' 2.5749(17)
Co2 C25' 1.716(14)
Co2 C15 2.089(3)
Co2 C11 2.097(4)
Co2 C14 2.104(4)
Co2 C12 2.115(3)
Co2 C13 2.120(3)
Co2 S1 2.2604(13)
Co2 S2 2.2698(12)
Co2 I1 2.643(2)
Co4 C95' 1.64(2)
Co4 C85 2.088(3)
Co4 C81 2.089(3)
Co4 C84 2.101(3)
Co4 C82 2.104(3)
Co4 C83 2.111(3)
Co4 S4 2.2532(12)
Co4 S3 2.2616(12)
Co4 I2 2.6366(12)
Co3 C95 1.752(8)
Co3 C73 2.101(3)
Co3 C72 2.101(3)
Co3 C74 2.103(3)
Co3 C71 2.104(3)
Co3 C75 2.106(3)
Co3 S3 2.2493(12)
Co3 S4 2.2495(13)
Co3 I2' 2.630(3)
S1 C21 1.830(6)
S2 C23 1.830(5)
S4 C91 1.814(6)
S3 C93 1.828(5)
C1 C5 1.438(2)
C1 C2 1.439(2)
C1 C6 1.509(6)
C2 C3 1.439(2)
C2 C7 1.469(6)
C3 C8 1.465(6)
C3 C4 1.507(3)
C4 C5 1.279(2)
C4 C9 1.546(6)
C5 C10 1.499(6)
C11 C12 1.413(3)
C11 C15 1.413(3)
C11 C16 1.507(7)
C12 C13 1.413(3)
C12 C17 1.487(6)
C13 C14 1.412(3)
C13 C18 1.496(6)
C14 C15 1.413(3)
C14 C19 1.499(7)
C15 C20 1.508(7)
C21 C22 1.338(9)
C23 C24 1.466(8)
C31 C32 1.3900
C31 C36 1.3900
C31 B1 1.683(5)
C32 C33 1.3900
C33 C34 1.3900
C34 C35 1.3900
C35 C36 1.3900
C41 C42 1.3900
C41 C46 1.3900
C41 B1 1.700(5)
C42 C43 1.3900
C43 C44 1.3900
C44 C45 1.3900
C45 C46 1.3900
C51 C52 1.3900
C51 C56 1.3900
C51 B1 1.696(5)
C52 C53 1.3900
C53 C54 1.3900
C54 C55 1.3900
C55 C56 1.3900
C61 C62 1.3900
C61 C66 1.3900
C61 B1 1.676(5)
C62 C63 1.3900
C63 C64 1.3900
C64 C65 1.3900
C65 C66 1.3900
C81 C85 1.412(2)
C81 C82 1.414(2)
C81 C86 1.485(6)
C82 C83 1.413(2)
C82 C87 1.503(6)
C83 C84 1.412(2)
C83 C88 1.506(6)
C84 C85 1.412(2)
C84 C89 1.497(6)
C85 C90 1.499(7)
C71 C75 1.417(2)
C71 C72 1.417(2)
C71 C76 1.504(6)
C72 C73 1.418(2)
C72 C77 1.514(7)
C73 C74 1.416(2)
C73 C78 1.496(6)
C74 C75 1.417(2)
C74 C79 1.492(7)
C75 C80 1.507(6)
C91 C92 1.362(9)
C93 C94 1.370(10)
C101 C102 1.3900
C101 C106 1.3900
C101 B2 1.653(7)
C102 C103 1.3900
C103 C104 1.3900
C104 C105 1.3900
C105 C106 1.3900
C121 C122 1.3900
C121 C126 1.3900
C121 B2 1.685(6)
C122 C123 1.3900
C123 C124 1.3900
C124 C125 1.3900
C125 C126 1.3900
C131 C132 1.3900
C131 C136 1.3900
C131 B2 1.669(6)
C132 C133 1.3900
C133 C134 1.3900
C134 C135 1.3900
C135 C136 1.3900
B2 C111 1.666(6)
C111 C112 1.3900
C111 C116 1.3900
C112 C113 1.3900
C113 C114 1.3900
C114 C115 1.3900
C115 C116 1.3900
C25 O1 1.15(3)
C25' O1' 1.09(2)
C95 O2 1.143(12)
C95' O2' 1.00(3)
Cl1 C201 1.800(10)
Cl2 C201 1.800(10)
Cl1' C202 1.73(4)
Cl2' C202 1.41(3)
